data_2228889
loop_
_publ_author_name
'Yang, Min'

_publ_section_title
;
 (4-Chlorobenzoato)tris(2-methyl-2-phenylpropyl)tin(IV)
;
_journal_coeditor_code SU2232
_journal_issue 1
_journal_name_full 'Acta Crystallographica Section E'
_journal_page_first m74
_journal_paper_doi 10.1107/S160053681005107X
_journal_volume 67
_journal_year 2011
_chemical_formula_iupac '[Sn (C10 H13)3 (C7 H4 Cl O2)]'
_chemical_formula_moiety 'C37 H43 Cl O2 Sn'
_chemical_formula_sum 'C37 H43 Cl O2 Sn'
_chemical_formula_weight 673.85
_chemical_name_systematic
;
(4-Chlorobenzoato)tris(2-methyl-2-phenylpropyl)tin(IV)
;
_space_group_IT_number 2
_symmetry_cell_setting triclinic
_symmetry_space_group_name_Hall '-P 1'
_symmetry_space_group_name_H-M 'P -1'
_atom_sites_solution_hydrogens geom
_atom_sites_solution_primary direct
_atom_sites_solution_secondary difmap
_audit_creation_method SHELXL-97
_cell_angle_alpha 84.737(2)
_cell_angle_beta 82.862(2)
_cell_angle_gamma 86.127(2)
_cell_formula_units_Z 4
_cell_length_a 9.948(2)
_cell_length_b 18.228(3)
_cell_length_c 19.039(3)
_cell_measurement_temperature 296(2)
_cell_volume 3405.7(10)
_computing_cell_refinement 'SAINT (Bruker, 2007)'
_computing_data_collection 'SMART (Bruker, 2007)'
_computing_data_reduction 'SAINT (Bruker, 2007)'
_computing_molecular_graphics 'SHELXTL (Sheldrick, 2008)'
_computing_publication_material 'WinGX (Farrugia, 1999)'
_computing_structure_refinement 'SHELXL97 (Sheldrick, 2008)'
_computing_structure_solution 'SIR97 (Altomare <i>et al.</i>, 1999)'
_diffrn_ambient_temperature 296(2)
_diffrn_measured_fraction_theta_full 0.987
_diffrn_measured_fraction_theta_max 0.867
_diffrn_measurement_device_type 'Bruker APEX CCD area-detector'
_diffrn_measurement_method '\f and \w'
_diffrn_radiation_monochromator graphite
_diffrn_radiation_source 'fine-focus sealed tube'
_diffrn_radiation_type MoK\a
_diffrn_radiation_wavelength 0.71069
_diffrn_reflns_av_R_equivalents 0.0139
_diffrn_reflns_av_sigmaI/netI 0.0258
_diffrn_reflns_limit_h_max 13
_diffrn_reflns_limit_h_min -13
_diffrn_reflns_limit_k_max 24
_diffrn_reflns_limit_k_min -20
_diffrn_reflns_limit_l_max 25
_diffrn_reflns_limit_l_min -18
_diffrn_reflns_number 21577
_diffrn_reflns_theta_full 25.00
_diffrn_reflns_theta_max 28.82
_diffrn_reflns_theta_min 1.62
_exptl_absorpt_coefficient_mu 0.858
_exptl_absorpt_correction_T_max 0.8008
_exptl_absorpt_correction_T_min 0.6771
_exptl_absorpt_correction_type multi-scan
_exptl_absorpt_process_details '(SADABS; Sheldrick, 1996))'
_exptl_crystal_colour colorless
_exptl_crystal_density_diffrn 1.314
_exptl_crystal_density_method 'not measured'
_exptl_crystal_description block
_exptl_crystal_F_000 1392
_exptl_crystal_size_max 0.49
_exptl_crystal_size_mid 0.38
_exptl_crystal_size_min 0.27
_refine_diff_density_max 0.408
_refine_diff_density_min -0.324
_refine_ls_extinction_method none
_refine_ls_goodness_of_fit_ref 1.006
_refine_ls_hydrogen_treatment constr
_refine_ls_matrix_type full
_refine_ls_number_parameters 770
_refine_ls_number_reflns 15434
_refine_ls_number_restraints 0
_refine_ls_restrained_S_all 1.006
_refine_ls_R_factor_all 0.0366
_refine_ls_R_factor_gt 0.0268
_refine_ls_shift/su_max 0.004
_refine_ls_shift/su_mean 0.000
_refine_ls_structure_factor_coef Fsqd
_refine_ls_weighting_details 'calc w=1/[\s^2^(Fo^2^)+(0.0332P)^2^+0.9695P] where P=(Fo^2^+2Fc^2^)/3'
_refine_ls_weighting_scheme calc
_refine_ls_wR_factor_gt 0.0657
_refine_ls_wR_factor_ref 0.0715
_reflns_number_gt 12635
_reflns_number_total 15434
_reflns_threshold_expression I>2\s(I)
_cod_data_source_file su2232.cif
_cod_data_source_block I
_cod_database_code 2228889
_cod_database_fobs_code 2228889

loop_
_symmetry_equiv_pos_as_xyz
'x, y, z'
'-x, -y, -z'

loop_
_atom_site_type_symbol
_atom_site_label
_atom_site_fract_x
_atom_site_fract_y
_atom_site_fract_z
_atom_site_U_iso_or_equiv
_atom_site_adp_type
_atom_site_calc_flag
_atom_site_refinement_flags
_atom_site_occupancy
_atom_site_disorder_assembly
_atom_site_disorder_group
Sn Sn1 0.604277(13) 0.315748(7) 0.287103(7) 0.04180(4) Uani d . 1 . .
Cl Cl1 0.73721(8) 0.62779(4) -0.08746(3) 0.07544(18) Uani d . 1 . .
O O1 0.46507(17) 0.44265(10) 0.21057(9) 0.0707(5) Uani d . 1 . .
O O2 0.66981(15) 0.38564(8) 0.19820(8) 0.0548(4) Uani d . 1 . .
C C1 0.7017(3) 0.01782(15) 0.32657(16) 0.0816(8) Uani d . 1 . .
H H1 0.7471 -0.0196 0.3525 0.098 Uiso calc R 1 . .
C C2 0.7492(3) 0.03787(14) 0.25798(16) 0.0737(7) Uani d . 1 . .
H H2 0.8277 0.0141 0.2371 0.088 Uiso calc R 1 . .
C C3 0.6821(2) 0.09319(13) 0.21890(13) 0.0586(6) Uani d . 1 . .
H H3 0.7157 0.1057 0.1718 0.070 Uiso calc R 1 . .
C C4 0.5656(2) 0.13042(11) 0.24853(11) 0.0451(4) Uani d . 1 . .
C C5 0.5196(3) 0.10867(13) 0.31887(12) 0.0600(6) Uani d . 1 . .
H H5 0.4416 0.1322 0.3406 0.072 Uiso calc R 1 . .
C C6 0.5870(3) 0.05312(15) 0.35704(14) 0.0762(8) Uani d . 1 . .
H H6 0.5539 0.0396 0.4040 0.091 Uiso calc R 1 . .
C C7 0.4892(2) 0.19172(12) 0.20678(11) 0.0483(5) Uani d . 1 . .
C C8 0.3590(3) 0.16053(15) 0.18770(15) 0.0699(7) Uani d . 1 . .
H H8A 0.3102 0.1981 0.1606 0.105 Uiso calc R 1 . .
H H8B 0.3029 0.1451 0.2305 0.105 Uiso calc R 1 . .
H H8C 0.3830 0.1191 0.1601 0.105 Uiso calc R 1 . .
C C9 0.5728(3) 0.21961(15) 0.13734(12) 0.0652(6) Uani d . 1 . .
H H9A 0.5225 0.2594 0.1140 0.098 Uiso calc R 1 . .
H H9B 0.5915 0.1801 0.1069 0.098 Uiso calc R 1 . .
H H9C 0.6567 0.2368 0.1478 0.098 Uiso calc R 1 . .
C C10 0.4468(2) 0.25806(11) 0.25148(11) 0.0468(5) Uani d . 1 . .
H H10A 0.3874 0.2406 0.2931 0.056 Uiso calc R 1 . .
H H10B 0.3934 0.2936 0.2237 0.056 Uiso calc R 1 . .
C C11 0.3907(6) 0.1524(2) 0.51005(19) 0.1123(15) Uani d . 1 . .
H H11 0.3868 0.1043 0.5309 0.135 Uiso calc R 1 . .
C C12 0.5056(4) 0.18836(19) 0.50590(18) 0.1009(11) Uani d . 1 . .
H H12 0.5816 0.1650 0.5239 0.121 Uiso calc R 1 . .
C C13 0.5110(3) 0.26048(15) 0.47461(15) 0.0729(7) Uani d . 1 . .
H H13 0.5911 0.2846 0.4722 0.088 Uiso calc R 1 . .
C C14 0.4011(2) 0.29679(12) 0.44727(11) 0.0484(5) Uani d . 1 . .
C C15 0.2850(3) 0.25851(17) 0.45227(15) 0.0771(8) Uani d . 1 . .
H H15 0.2081 0.2809 0.4344 0.092 Uiso calc R 1 . .
C C16 0.2822(5) 0.1866(2) 0.4839(2) 0.1098(13) Uani d . 1 . .
H H16 0.2028 0.1617 0.4869 0.132 Uiso calc R 1 . .
C C17 0.4086(2) 0.37643(12) 0.41580(12) 0.0509(5) Uani d . 1 . .
C C18 0.3972(3) 0.42612(14) 0.47749(15) 0.0792(8) Uani d . 1 . .
H H18A 0.4038 0.4767 0.4589 0.119 Uiso calc R 1 . .
H H18B 0.4692 0.4123 0.5061 0.119 Uiso calc R 1 . .
H H18C 0.3113 0.4204 0.5060 0.119 Uiso calc R 1 . .
C C19 0.2935(3) 0.40007(17) 0.37064(16) 0.0782(8) Uani d . 1 . .
H H19A 0.3066 0.4490 0.3486 0.117 Uiso calc R 1 . .
H H19B 0.2082 0.3996 0.4004 0.117 Uiso calc R 1 . .
H H19C 0.2935 0.3664 0.3347 0.117 Uiso calc R 1 . .
C C20 0.5458(2) 0.38822(12) 0.36990(12) 0.0515(5) Uani d . 1 . .
H H20A 0.6162 0.3836 0.4013 0.062 Uiso calc R 1 . .
H H20B 0.5436 0.4385 0.3482 0.062 Uiso calc R 1 . .
C C21 0.8805(3) 0.3999(2) 0.4923(2) 0.0913(10) Uani d . 1 . .
H H21 0.8717 0.4261 0.5325 0.110 Uiso calc R 1 . .
C C22 0.8680(3) 0.3258(2) 0.49907(16) 0.0895(9) Uani d . 1 . .
H H22 0.8509 0.3011 0.5439 0.107 Uiso calc R 1 . .
C C23 0.8808(3) 0.28671(15) 0.43886(14) 0.0681(7) Uani d . 1 . .
H H23 0.8707 0.2361 0.4442 0.082 Uiso calc R 1 . .
C C24 0.9080(2) 0.32119(13) 0.37143(12) 0.0508(5) Uani d . 1 . .
C C25 0.9195(2) 0.39718(14) 0.36699(15) 0.0649(6) Uani d . 1 . .
H H25 0.9369 0.4228 0.3226 0.078 Uiso calc R 1 . .
C C26 0.9056(3) 0.43545(17) 0.4271(2) 0.0846(9) Uani d . 1 . .
H H26 0.9136 0.4862 0.4226 0.102 Uiso calc R 1 . .
C C27 0.9225(2) 0.27742(13) 0.30628(13) 0.0565(5) Uani d . 1 . .
C C28 1.0252(3) 0.21041(18) 0.31650(19) 0.0896(10) Uani d . 1 . .
H H28A 1.0357 0.1832 0.2751 0.134 Uiso calc R 1 . .
H H28B 0.9921 0.1789 0.3573 0.134 Uiso calc R 1 . .
H H28C 1.1113 0.2276 0.3234 0.134 Uiso calc R 1 . .
C C29 0.7861(2) 0.24628(12) 0.29662(13) 0.0537(5) Uani d . 1 . .
H H29A 0.7653 0.2102 0.3365 0.064 Uiso calc R 1 . .
H H29B 0.8021 0.2193 0.2545 0.064 Uiso calc R 1 . .
C C30 0.9746(3) 0.32333(19) 0.23819(15) 0.0869(9) Uani d . 1 . .
H H30A 0.9818 0.2935 0.1987 0.130 Uiso calc R 1 . .
H H30B 1.0621 0.3402 0.2428 0.130 Uiso calc R 1 . .
H H30C 0.9124 0.3650 0.2303 0.130 Uiso calc R 1 . .
C C31 0.5783(2) 0.43568(12) 0.17908(12) 0.0509(5) Uani d . 1 . .
C C32 0.6222(2) 0.48453(11) 0.11350(11) 0.0455(4) Uani d . 1 . .
C C33 0.5337(2) 0.54120(13) 0.09034(13) 0.0627(6) Uani d . 1 . .
H H33 0.4493 0.5492 0.1164 0.075 Uiso calc R 1 . .
C C34 0.5693(3) 0.58594(13) 0.02913(14) 0.0645(6) Uani d . 1 . .
H H34 0.5100 0.6242 0.0142 0.077 Uiso calc R 1 . .
C C35 0.6932(2) 0.57295(12) -0.00921(11) 0.0518(5) Uani d . 1 . .
C C36 0.7831(2) 0.51753(12) 0.01252(12) 0.0557(5) Uani d . 1 . .
H H36 0.8670 0.5096 -0.0140 0.067 Uiso calc R 1 . .
C C37 0.7472(2) 0.47360(11) 0.07437(11) 0.0507(5) Uani d . 1 . .
H H37 0.8080 0.4363 0.0897 0.061 Uiso calc R 1 . .
Sn Sn2 0.864862(13) 0.777477(7) 0.166474(7) 0.04119(4) Uani d . 1 . .
Cl Cl2 1.21565(12) 0.98019(7) 0.49069(6) 0.1369(4) Uani d . 1 . .
O O3 0.91890(15) 0.82223(8) 0.25439(8) 0.0523(3) Uani d . 1 . .
O O4 1.02901(19) 0.90537(9) 0.18023(9) 0.0666(4) Uani d . 1 . .
C C38 1.1546(9) 0.5307(8) 0.2238(9) 0.092(5) Uani d PG 0.50(3) A 1
H H38 1.2373 0.5062 0.2098 0.110 Uiso calc PR 0.50(3) A 1
C C39 1.0408(13) 0.5189(5) 0.1916(7) 0.081(3) Uani d PG 0.50(3) A 1
H H39 1.0474 0.4866 0.1562 0.097 Uiso calc PR 0.50(3) A 1
C C40 0.9171(10) 0.5555(5) 0.2125(6) 0.0628(19) Uani d PG 0.50(3) A 1
H H40 0.8409 0.5476 0.1910 0.075 Uiso calc PR 0.50(3) A 1
C C41 0.9072(6) 0.6038(6) 0.2655(7) 0.049(2) Uani d PG 0.50(3) A 1
C C42 1.0210(9) 0.6156(7) 0.2977(7) 0.071(2) Uani d PG 0.50(3) A 1
H H42 1.0144 0.6480 0.3331 0.085 Uiso calc PR 0.50(3) A 1
C C43 1.1447(7) 0.5791(9) 0.2768(9) 0.094(5) Uani d PG 0.50(3) A 1
H H43 1.2208 0.5869 0.2983 0.113 Uiso calc PR 0.50(3) A 1
C C38B 1.1937(14) 0.5613(10) 0.2515(7) 0.092(5) Uani d PG 0.50(3) A 2
H H38B 1.2840 0.5437 0.2451 0.110 Uiso calc PR 0.50(3) A 2
C C39B 1.1001(19) 0.5360(6) 0.2123(6) 0.090(5) Uani d PG 0.50(3) A 2
H H39B 1.1277 0.5014 0.1797 0.108 Uiso calc PR 0.50(3) A 2
C C40B 0.9652(17) 0.5623(5) 0.2220(5) 0.068(3) Uani d PG 0.50(3) A 2
H H40B 0.9025 0.5453 0.1958 0.081 Uiso calc PR 0.50(3) A 2
C C41B 0.9240(10) 0.6139(5) 0.2708(6) 0.048(2) Uani d PG 0.50(3) A 2
C C42B 1.0176(8) 0.6393(8) 0.3100(5) 0.065(2) Uani d PG 0.50(3) A 2
H H42B 0.9900 0.6739 0.3426 0.078 Uiso calc PR 0.50(3) A 2
C C43B 1.1525(9) 0.6130(10) 0.3003(6) 0.097(3) Uani d PG 0.50(3) A 2
H H43B 1.2151 0.6299 0.3266 0.117 Uiso calc PR 0.50(3) A 2
C C44 0.7717(2) 0.64468(12) 0.28278(12) 0.0544(5) Uani d . 1 . .
C C45 0.6689(3) 0.58349(15) 0.30042(17) 0.0876(9) Uani d . 1 A .
H H45A 0.6762 0.5526 0.2618 0.131 Uiso calc R 1 . .
H H45B 0.5785 0.6057 0.3075 0.131 Uiso calc R 1 . .
H H45C 0.6884 0.5543 0.3429 0.131 Uiso calc R 1 . .
C C46 0.7348(2) 0.69228(13) 0.21576(14) 0.0607(6) Uani d . 1 A .
H H46A 0.6454 0.7157 0.2277 0.073 Uiso calc R 1 . .
H H46B 0.7264 0.6588 0.1799 0.073 Uiso calc R 1 . .
C C47 0.7527(3) 0.69160(15) 0.34550(14) 0.0841(9) Uani d . 1 A .
H H47A 0.6597 0.7098 0.3533 0.126 Uiso calc R 1 . .
H H47B 0.8101 0.7325 0.3357 0.126 Uiso calc R 1 . .
H H47C 0.7763 0.6623 0.3872 0.126 Uiso calc R 1 . .
C C48 1.0285(3) 0.93124(17) -0.08335(16) 0.0843(9) Uani d . 1 . .
H H48 1.0146 0.9763 -0.1093 0.101 Uiso calc R 1 . .
C C49 0.9673(3) 0.87071(18) -0.09744(15) 0.0829(9) Uani d . 1 . .
H H49 0.9128 0.8742 -0.1340 0.100 Uiso calc R 1 . .
C C50 0.9850(3) 0.80381(15) -0.05796(12) 0.0648(6) Uani d . 1 . .
H H50 0.9422 0.7631 -0.0686 0.078 Uiso calc R 1 . .
C C51 1.0653(2) 0.79638(11) -0.00293(11) 0.0466(5) Uani d . 1 . .
C C52 1.1298(3) 0.85856(12) 0.00955(13) 0.0599(6) Uani d . 1 . .
H H52 1.1862 0.8554 0.0453 0.072 Uiso calc R 1 . .
C C53 1.1111(3) 0.92511(14) -0.03039(16) 0.0761(8) Uani d . 1 . .
H H53 1.1550 0.9660 -0.0212 0.091 Uiso calc R 1 . .
C C54 1.0854(2) 0.72398(11) 0.04284(11) 0.0466(5) Uani d . 1 . .
C C55 0.9899(3) 0.66574(13) 0.02947(14) 0.0616(6) Uani d . 1 . .
H H55A 1.0028 0.6224 0.0611 0.092 Uiso calc R 1 . .
H H55B 1.0095 0.6532 -0.0188 0.092 Uiso calc R 1 . .
H H55C 0.8976 0.6850 0.0376 0.092 Uiso calc R 1 . .
C C56 1.0625(2) 0.73692(12) 0.12250(11) 0.0477(5) Uani d . 1 . .
H H56A 1.1275 0.7715 0.1310 0.057 Uiso calc R 1 . .
H H56B 1.0843 0.6906 0.1491 0.057 Uiso calc R 1 . .
C C57 1.2327(2) 0.69289(14) 0.02523(14) 0.0640(6) Uani d . 1 . .
H H57A 1.2944 0.7281 0.0346 0.096 Uiso calc R 1 . .
H H57B 1.2484 0.6836 -0.0240 0.096 Uiso calc R 1 . .
H H57C 1.2469 0.6477 0.0541 0.096 Uiso calc R 1 . .
C C58 0.3713(4) 0.8062(3) 0.2973(2) 0.1182(14) Uani d . 1 . .
H H58 0.3213 0.7935 0.3408 0.142 Uiso calc R 1 . .
C C59 0.3491(3) 0.7741(2) 0.2395(2) 0.1112(13) Uani d . 1 . .
H H59 0.2820 0.7404 0.2429 0.133 Uiso calc R 1 . .
C C60 0.4263(3) 0.79108(19) 0.17427(18) 0.0894(9) Uani d . 1 . .
H H60 0.4104 0.7680 0.1347 0.107 Uiso calc R 1 . .
C C61 0.5253(2) 0.84136(14) 0.16742(15) 0.0635(6) Uani d . 1 . .
C C62 0.5415(3) 0.87479(18) 0.22809(18) 0.0864(9) Uani d . 1 . .
H H62 0.6051 0.9104 0.2252 0.104 Uiso calc R 1 . .
C C63 0.4664(4) 0.8570(2) 0.2926(2) 0.1160(13) Uani d . 1 . .
H H63 0.4809 0.8796 0.3326 0.139 Uiso calc R 1 . .
C C64 0.6140(2) 0.86029(14) 0.09763(14) 0.0657(7) Uani d . 1 . .
C C65 0.6132(3) 0.8012(2) 0.04466(16) 0.0994(11) Uani d . 1 . .
H H65A 0.5255 0.8027 0.0283 0.149 Uiso calc R 1 . .
H H65B 0.6329 0.7533 0.0678 0.149 Uiso calc R 1 . .
H H65C 0.6809 0.8110 0.0049 0.149 Uiso calc R 1 . .
C C66 0.7623(2) 0.86803(12) 0.11013(13) 0.0562(5) Uani d . 1 . .
H H66A 0.7647 0.9114 0.1358 0.067 Uiso calc R 1 . .
H H66B 0.8147 0.8776 0.0641 0.067 Uiso calc R 1 . .
C C67 0.5596(3) 0.9349(2) 0.0646(2) 0.1180(14) Uani d . 1 . .
H H67A 0.5629 0.9722 0.0967 0.177 Uiso calc R 1 . .
H H67B 0.4675 0.9312 0.0557 0.177 Uiso calc R 1 . .
H H67C 0.6144 0.9480 0.0206 0.177 Uiso calc R 1 . .
C C68 0.9972(2) 0.87762(11) 0.23994(12) 0.0493(5) Uani d . 1 . .
C C69 1.04683(17) 0.90457(8) 0.30302(7) 0.0532(5) Uani d G 1 . .
C C70 1.01267(16) 0.87067(8) 0.37072(8) 0.0631(6) Uani d G 1 . .
H H70 0.9553 0.8318 0.3773 0.076 Uiso calc R 1 . .
C C71 1.0643(2) 0.89490(10) 0.42856(7) 0.0785(8) Uani d G 1 . .
H H71 1.0414 0.8722 0.4739 0.094 Uiso calc R 1 . .
C C72 1.1501(2) 0.95302(11) 0.41871(10) 0.0818(9) Uani d G 1 . .
C C73 1.18427(19) 0.98692(9) 0.35101(12) 0.0963(10) Uani d G 1 . .
H H73 1.2417 1.0258 0.3444 0.116 Uiso calc R 1 . .
C C74 1.13263(19) 0.96270(9) 0.29316(9) 0.0807(8) Uani d G 1 . .
H H74 1.1555 0.9854 0.2479 0.097 Uiso calc R 1 . .

loop_
_atom_site_aniso_label
_atom_site_aniso_U_11
_atom_site_aniso_U_22
_atom_site_aniso_U_33
_atom_site_aniso_U_12
_atom_site_aniso_U_13
_atom_site_aniso_U_23
Sn1 0.03670(7) 0.04200(8) 0.04561(8) -0.00403(5) -0.00482(5) 0.00344(6)
Cl1 0.0915(5) 0.0763(4) 0.0553(3) -0.0088(3) -0.0132(3) 0.0210(3)
O1 0.0563(10) 0.0771(11) 0.0692(11) 0.0049(8) 0.0091(8) 0.0164(9)
O2 0.0527(8) 0.0510(8) 0.0558(9) -0.0009(7) -0.0007(7) 0.0117(7)
C1 0.103(2) 0.0613(16) 0.0789(19) 0.0170(15) -0.0220(17) 0.0023(14)
C2 0.0795(18) 0.0616(15) 0.0777(18) 0.0185(13) -0.0063(14) -0.0135(13)
C3 0.0654(14) 0.0573(13) 0.0518(13) 0.0030(11) -0.0014(11) -0.0094(10)
C4 0.0473(11) 0.0444(10) 0.0452(11) -0.0073(8) -0.0067(9) -0.0079(9)
C5 0.0613(14) 0.0635(14) 0.0514(13) 0.0002(11) 0.0020(11) 0.0009(11)
C6 0.097(2) 0.0717(17) 0.0542(14) 0.0043(15) -0.0057(14) 0.0117(13)
C7 0.0442(11) 0.0582(12) 0.0429(11) -0.0048(9) -0.0071(8) -0.0029(9)
C8 0.0620(15) 0.0800(17) 0.0749(17) -0.0060(13) -0.0244(13) -0.0214(14)
C9 0.0691(15) 0.0804(17) 0.0428(12) 0.0039(13) -0.0037(11) 0.0032(11)
C10 0.0387(10) 0.0514(11) 0.0504(11) -0.0035(8) -0.0068(9) -0.0010(9)
C11 0.189(5) 0.069(2) 0.073(2) -0.035(3) 0.010(3) 0.0125(17)
C12 0.132(3) 0.077(2) 0.087(2) 0.014(2) -0.014(2) 0.0174(18)
C13 0.0693(16) 0.0705(16) 0.0755(18) -0.0048(13) -0.0086(13) 0.0132(14)
C14 0.0466(11) 0.0555(12) 0.0418(11) -0.0082(9) 0.0048(9) -0.0061(9)
C15 0.0679(17) 0.090(2) 0.0731(17) -0.0314(15) 0.0046(13) -0.0049(15)
C16 0.130(3) 0.103(3) 0.095(3) -0.068(3) 0.020(2) -0.001(2)
C17 0.0491(12) 0.0491(11) 0.0525(12) -0.0009(9) 0.0016(9) -0.0049(9)
C18 0.103(2) 0.0593(15) 0.0722(17) -0.0045(14) 0.0114(15) -0.0180(13)
C19 0.0573(15) 0.091(2) 0.0809(19) 0.0226(14) -0.0057(13) 0.0009(15)
C20 0.0537(12) 0.0478(11) 0.0526(12) -0.0121(9) -0.0008(10) -0.0018(9)
C21 0.074(2) 0.116(3) 0.089(2) -0.0017(19) -0.0143(17) -0.039(2)
C22 0.084(2) 0.126(3) 0.0592(17) -0.0057(19) -0.0140(15) 0.0006(18)
C23 0.0628(15) 0.0705(16) 0.0704(17) -0.0047(12) -0.0136(12) 0.0058(13)
C24 0.0325(10) 0.0615(13) 0.0593(13) -0.0035(9) -0.0116(9) -0.0008(10)
C25 0.0554(14) 0.0649(15) 0.0751(17) -0.0092(11) -0.0093(12) -0.0037(13)
C26 0.0687(18) 0.0724(18) 0.117(3) -0.0072(14) -0.0133(18) -0.0259(19)
C27 0.0374(11) 0.0688(14) 0.0646(14) -0.0027(10) -0.0085(10) -0.0102(11)
C28 0.0515(15) 0.104(2) 0.120(3) 0.0240(14) -0.0254(16) -0.043(2)
C29 0.0440(11) 0.0519(12) 0.0670(14) -0.0028(9) -0.0138(10) -0.0044(10)
C30 0.0629(16) 0.131(3) 0.0669(17) -0.0331(17) 0.0078(13) -0.0100(17)
C31 0.0543(13) 0.0457(11) 0.0517(12) -0.0048(9) -0.0060(10) 0.0018(9)
C32 0.0506(11) 0.0412(10) 0.0450(11) -0.0030(8) -0.0080(9) -0.0013(8)
C33 0.0549(13) 0.0612(14) 0.0659(15) 0.0085(11) 0.0015(11) 0.0077(11)
C34 0.0645(15) 0.0567(13) 0.0685(15) 0.0103(11) -0.0124(12) 0.0121(11)
C35 0.0638(14) 0.0476(11) 0.0452(11) -0.0095(10) -0.0131(10) 0.0038(9)
C36 0.0551(13) 0.0568(13) 0.0525(13) -0.0018(10) -0.0025(10) 0.0036(10)
C37 0.0535(12) 0.0448(11) 0.0522(12) 0.0032(9) -0.0073(10) 0.0016(9)
Sn2 0.04279(8) 0.03930(7) 0.04131(7) -0.00511(5) -0.00827(5) 0.00398(5)
Cl2 0.1463(9) 0.1429(9) 0.1476(9) 0.0149(7) -0.0835(8) -0.0799(8)
O3 0.0610(9) 0.0521(8) 0.0458(8) -0.0142(7) -0.0103(7) -0.0005(6)
O4 0.0869(12) 0.0566(9) 0.0570(10) -0.0177(8) -0.0170(9) 0.0134(8)
C38 0.056(5) 0.082(7) 0.121(9) 0.018(5) 0.004(5) 0.045(7)
C39 0.089(6) 0.057(4) 0.082(5) 0.014(4) 0.017(4) 0.021(3)
C40 0.065(4) 0.050(3) 0.070(4) -0.006(3) -0.004(4) 0.005(3)
C41 0.054(4) 0.044(4) 0.050(4) -0.026(3) -0.010(3) 0.021(3)
C42 0.082(5) 0.055(5) 0.076(5) -0.011(3) -0.027(4) 0.018(4)
C43 0.061(5) 0.098(9) 0.117(9) 0.002(5) -0.027(5) 0.046(8)
C38B 0.086(6) 0.088(7) 0.084(6) 0.029(7) 0.012(5) 0.032(5)
C39B 0.109(10) 0.065(6) 0.080(5) 0.028(6) 0.021(6) 0.012(4)
C40B 0.095(7) 0.047(3) 0.059(4) -0.005(4) 0.003(4) -0.003(3)
C41B 0.058(4) 0.036(3) 0.046(4) 0.002(4) -0.002(4) 0.012(3)
C42B 0.068(4) 0.064(6) 0.062(4) -0.004(3) -0.009(3) 0.012(3)
C43B 0.083(5) 0.109(9) 0.094(6) 0.005(5) -0.018(4) 0.033(5)
C44 0.0599(13) 0.0444(11) 0.0563(13) -0.0136(10) -0.0004(10) 0.0091(10)
C45 0.091(2) 0.0698(17) 0.099(2) -0.0373(15) -0.0052(17) 0.0250(16)
C46 0.0522(13) 0.0543(13) 0.0747(16) -0.0137(10) -0.0131(11) 0.0144(11)
C47 0.120(2) 0.0626(16) 0.0604(16) -0.0126(16) 0.0248(16) -0.0009(13)
C48 0.104(2) 0.0670(18) 0.0664(18) 0.0137(16) 0.0183(16) 0.0239(14)
C49 0.096(2) 0.092(2) 0.0553(15) 0.0049(17) -0.0111(14) 0.0174(15)
C50 0.0762(16) 0.0685(15) 0.0492(13) -0.0085(12) -0.0099(12) 0.0033(11)
C51 0.0498(11) 0.0455(11) 0.0419(10) -0.0027(9) 0.0035(9) -0.0015(8)
C52 0.0678(15) 0.0526(13) 0.0575(14) -0.0125(11) 0.0010(11) -0.0011(11)
C53 0.099(2) 0.0473(13) 0.0752(18) -0.0141(13) 0.0203(16) -0.0004(12)
C54 0.0491(11) 0.0420(10) 0.0482(11) -0.0054(8) -0.0044(9) -0.0006(9)
C55 0.0700(15) 0.0491(12) 0.0668(15) -0.0146(11) -0.0055(12) -0.0055(11)
C56 0.0470(11) 0.0488(11) 0.0459(11) -0.0011(9) -0.0074(9) 0.0043(9)
C57 0.0588(14) 0.0598(14) 0.0694(16) 0.0056(11) 0.0039(12) -0.0052(12)
C58 0.066(2) 0.169(4) 0.107(3) 0.013(2) 0.012(2) 0.011(3)
C59 0.0548(18) 0.151(4) 0.125(3) -0.026(2) -0.018(2) 0.027(3)
C60 0.0628(17) 0.115(3) 0.093(2) -0.0183(17) -0.0315(16) 0.0139(19)
C61 0.0438(12) 0.0681(15) 0.0785(17) 0.0053(11) -0.0207(11) 0.0067(13)
C62 0.080(2) 0.085(2) 0.092(2) 0.0026(16) 0.0016(17) -0.0195(17)
C63 0.105(3) 0.136(3) 0.103(3) 0.006(3) 0.017(2) -0.036(3)
C64 0.0574(14) 0.0727(16) 0.0669(15) -0.0016(12) -0.0240(12) 0.0164(13)
C65 0.091(2) 0.148(3) 0.0671(18) -0.023(2) -0.0320(17) -0.011(2)
C66 0.0546(13) 0.0517(12) 0.0609(14) -0.0042(10) -0.0144(10) 0.0135(10)
C67 0.081(2) 0.121(3) 0.143(3) 0.0079(19) -0.040(2) 0.068(2)
C68 0.0541(12) 0.0400(10) 0.0541(12) 0.0013(9) -0.0128(10) 0.0007(9)
C69 0.0560(13) 0.0418(11) 0.0643(14) 0.0009(9) -0.0172(11) -0.0057(10)
C70 0.0671(15) 0.0653(15) 0.0605(14) -0.0072(12) -0.0156(12) -0.0107(12)
C71 0.089(2) 0.087(2) 0.0639(16) 0.0057(16) -0.0214(15) -0.0193(15)
C72 0.0799(19) 0.0754(18) 0.102(2) 0.0116(15) -0.0426(17) -0.0402(17)
C73 0.104(2) 0.0684(18) 0.130(3) -0.0220(17) -0.048(2) -0.0192(19)
C74 0.094(2) 0.0596(15) 0.095(2) -0.0239(14) -0.0317(17) 0.0033(14)

loop_
_atom_type_symbol
_atom_type_description
_atom_type_scat_dispersion_real
_atom_type_scat_dispersion_imag
_atom_type_scat_source
C C 0.0033 0.0016 'International Tables Vol C Tables 4.2.6.8 and 6.1.1.4'
H H 0.0000 0.0000 'International Tables Vol C Tables 4.2.6.8 and 6.1.1.4'
Cl Cl 0.1484 0.1585 'International Tables Vol C Tables 4.2.6.8 and 6.1.1.4'
O O 0.0106 0.0060 'International Tables Vol C Tables 4.2.6.8 and 6.1.1.4'
Sn Sn -0.6537 1.4246 'International Tables Vol C Tables 4.2.6.8 and 6.1.1.4'

loop_
_geom_angle_atom_site_label_1
_geom_angle_atom_site_label_2
_geom_angle_atom_site_label_3
_geom_angle_site_symmetry_1
_geom_angle_site_symmetry_3
_geom_angle
_geom_angle_publ_flag
O2 Sn1 C20 . . 104.55(7) ?
O2 Sn1 C29 . . 100.11(8) ?
C20 Sn1 C29 . . 116.27(9) ?
O2 Sn1 C10 . . 103.32(7) ?
C20 Sn1 C10 . . 117.51(8) ?
C29 Sn1 C10 . . 112.11(8) ?
C31 O2 Sn1 . . 114.39(13) ?
C2 C1 C6 . . 119.3(3) ?
C2 C1 H1 . . 120.3 ?
C6 C1 H1 . . 120.3 ?
C1 C2 C3 . . 120.8(2) ?
C1 C2 H2 . . 119.6 ?
C3 C2 H2 . . 119.6 ?
C2 C3 C4 . . 121.3(2) ?
C2 C3 H3 . . 119.4 ?
C4 C3 H3 . . 119.4 ?
C3 C4 C5 . . 116.6(2) ?
C3 C4 C7 . . 122.52(19) ?
C5 C4 C7 . . 120.85(19) ?
C6 C5 C4 . . 121.5(2) ?
C6 C5 H5 . . 119.2 ?
C4 C5 H5 . . 119.2 ?
C1 C6 C5 . . 120.5(3) ?
C1 C6 H6 . . 119.7 ?
C5 C6 H6 . . 119.7 ?
C4 C7 C9 . . 112.39(18) ?
C4 C7 C8 . . 108.18(19) ?
C9 C7 C8 . . 108.05(19) ?
C4 C7 C10 . . 111.39(17) ?
C9 C7 C10 . . 108.58(18) ?
C8 C7 C10 . . 108.11(17) ?
C7 C8 H8A . . 109.5 ?
C7 C8 H8B . . 109.5 ?
H8A C8 H8B . . 109.5 ?
C7 C8 H8C . . 109.5 ?
H8A C8 H8C . . 109.5 ?
H8B C8 H8C . . 109.5 ?
C7 C9 H9A . . 109.5 ?
C7 C9 H9B . . 109.5 ?
H9A C9 H9B . . 109.5 ?
C7 C9 H9C . . 109.5 ?
H9A C9 H9C . . 109.5 ?
H9B C9 H9C . . 109.5 ?
C7 C10 Sn1 . . 118.18(13) ?
C7 C10 H10A . . 107.8 ?
Sn1 C10 H10A . . 107.8 ?
C7 C10 H10B . . 107.8 ?
Sn1 C10 H10B . . 107.8 ?
H10A C10 H10B . . 107.1 ?
C16 C11 C12 . . 119.4(3) ?
C16 C11 H11 . . 120.3 ?
C12 C11 H11 . . 120.3 ?
C11 C12 C13 . . 120.1(4) ?
C11 C12 H12 . . 119.9 ?
C13 C12 H12 . . 119.9 ?
C14 C13 C12 . . 121.7(3) ?
C14 C13 H13 . . 119.1 ?
C12 C13 H13 . . 119.1 ?
C13 C14 C15 . . 116.7(2) ?
C13 C14 C17 . . 120.5(2) ?
C15 C14 C17 . . 122.7(2) ?
C14 C15 C16 . . 120.4(3) ?
C14 C15 H15 . . 119.8 ?
C16 C15 H15 . . 119.8 ?
C11 C16 C15 . . 121.6(3) ?
C11 C16 H16 . . 119.2 ?
C15 C16 H16 . . 119.2 ?
C14 C17 C19 . . 112.3(2) ?
C14 C17 C18 . . 107.98(19) ?
C19 C17 C18 . . 108.4(2) ?
C14 C17 C20 . . 110.80(17) ?
C19 C17 C20 . . 108.98(19) ?
C18 C17 C20 . . 108.27(19) ?
C17 C18 H18A . . 109.5 ?
C17 C18 H18B . . 109.5 ?
H18A C18 H18B . . 109.5 ?
C17 C18 H18C . . 109.5 ?
H18A C18 H18C . . 109.5 ?
H18B C18 H18C . . 109.5 ?
C17 C19 H19A . . 109.5 ?
C17 C19 H19B . . 109.5 ?
H19A C19 H19B . . 109.5 ?
C17 C19 H19C . . 109.5 ?
H19A C19 H19C . . 109.5 ?
H19B C19 H19C . . 109.5 ?
C17 C20 Sn1 . . 117.25(14) ?
C17 C20 H20A . . 108.0 ?
Sn1 C20 H20A . . 108.0 ?
C17 C20 H20B . . 108.0 ?
Sn1 C20 H20B . . 108.0 ?
H20A C20 H20B . . 107.2 ?
C26 C21 C22 . . 119.8(3) ?
C26 C21 H21 . . 120.1 ?
C22 C21 H21 . . 120.1 ?
C21 C22 C23 . . 120.0(3) ?
C21 C22 H22 . . 120.0 ?
C23 C22 H22 . . 120.0 ?
C24 C23 C22 . . 121.7(3) ?
C24 C23 H23 . . 119.1 ?
C22 C23 H23 . . 119.1 ?
C23 C24 C25 . . 116.3(2) ?
C23 C24 C27 . . 120.9(2) ?
C25 C24 C27 . . 122.8(2) ?
C26 C25 C24 . . 121.4(3) ?
C26 C25 H25 . . 119.3 ?
C24 C25 H25 . . 119.3 ?
C21 C26 C25 . . 120.7(3) ?
C21 C26 H26 . . 119.7 ?
C25 C26 H26 . . 119.7 ?
C24 C27 C30 . . 112.5(2) ?
C24 C27 C29 . . 110.85(18) ?
C30 C27 C29 . . 109.2(2) ?
C24 C27 C28 . . 109.4(2) ?
C30 C27 C28 . . 107.7(2) ?
C29 C27 C28 . . 107.0(2) ?
C27 C28 H28A . . 109.5 ?
C27 C28 H28B . . 109.5 ?
H28A C28 H28B . . 109.5 ?
C27 C28 H28C . . 109.5 ?
H28A C28 H28C . . 109.5 ?
H28B C28 H28C . . 109.5 ?
C27 C29 Sn1 . . 122.42(15) ?
C27 C29 H29A . . 106.7 ?
Sn1 C29 H29A . . 106.7 ?
C27 C29 H29B . . 106.7 ?
Sn1 C29 H29B . . 106.7 ?
H29A C29 H29B . . 106.6 ?
C27 C30 H30A . . 109.5 ?
C27 C30 H30B . . 109.5 ?
H30A C30 H30B . . 109.5 ?
C27 C30 H30C . . 109.5 ?
H30A C30 H30C . . 109.5 ?
H30B C30 H30C . . 109.5 ?
O1 C31 O2 . . 123.5(2) ?
O1 C31 C32 . . 121.4(2) ?
O2 C31 C32 . . 115.01(18) ?
C37 C32 C33 . . 118.80(19) ?
C37 C32 C31 . . 121.85(19) ?
C33 C32 C31 . . 119.33(19) ?
C34 C33 C32 . . 120.9(2) ?
C34 C33 H33 . . 119.5 ?
C32 C33 H33 . . 119.5 ?
C35 C34 C33 . . 118.9(2) ?
C35 C34 H34 . . 120.5 ?
C33 C34 H34 . . 120.5 ?
C34 C35 C36 . . 121.5(2) ?
C34 C35 Cl1 . . 119.21(17) ?
C36 C35 Cl1 . . 119.31(18) ?
C35 C36 C37 . . 119.1(2) ?
C35 C36 H36 . . 120.4 ?
C37 C36 H36 . . 120.4 ?
C32 C37 C36 . . 120.7(2) ?
C32 C37 H37 . . 119.6 ?
C36 C37 H37 . . 119.6 ?
O3 Sn2 C56 . . 98.90(7) ?
O3 Sn2 C66 . . 104.34(8) ?
C56 Sn2 C66 . . 119.33(8) ?
O3 Sn2 C46 . . 101.53(8) ?
C56 Sn2 C46 . . 114.20(9) ?
C66 Sn2 C46 . . 114.63(9) ?
C68 O3 Sn2 . . 114.93(13) ?
C39 C38 C43 . . 120.0 ?
C39 C38 H38 . . 120.0 ?
C43 C38 H38 . . 120.0 ?
C40 C39 C38 . . 120.0 ?
C40 C39 H39 . . 120.0 ?
C38 C39 H39 . . 120.0 ?
C39 C40 C41 . . 120.0 ?
C39 C40 H40 . . 120.0 ?
C41 C40 H40 . . 120.0 ?
C40 C41 C42 . . 120.0 ?
C40 C41 C44 . . 117.1(5) ?
C42 C41 C44 . . 122.8(5) ?
C43 C42 C41 . . 120.0 ?
C43 C42 H42 . . 120.0 ?
C41 C42 H42 . . 120.0 ?
C42 C43 C38 . . 120.0 ?
C42 C43 H43 . . 120.0 ?
C38 C43 H43 . . 120.0 ?
C39B C38B C43B . . 120.0 ?
C39B C38B H38B . . 120.0 ?
C43B C38B H38B . . 120.0 ?
C40B C39B C38B . . 120.0 ?
C40B C39B H39B . . 120.0 ?
C38B C39B H39B . . 120.0 ?
C41B C40B C39B . . 120.0 ?
C41B C40B H40B . . 120.0 ?
C39B C40B H40B . . 120.0 ?
C42B C41B C40B . . 120.0 ?
C42B C41B C44 . . 118.9(5) ?
C40B C41B C44 . . 121.1(5) ?
C43B C42B C41B . . 120.0 ?
C43B C42B H42B . . 120.0 ?
C41B C42B H42B . . 120.0 ?
C42B C43B C38B . . 120.0 ?
C42B C43B H43B . . 120.0 ?
C38B C43B H43B . . 120.0 ?
C41 C44 C47 . . 118.6(5) ?
C41 C44 C46 . . 109.1(5) ?
C47 C44 C46 . . 109.3(2) ?
C41 C44 C45 . . 104.9(4) ?
C47 C44 C45 . . 106.3(2) ?
C46 C44 C45 . . 108.2(2) ?
C41 C44 C41B . . 10.5(5) ?
C47 C44 C41B . . 109.3(4) ?
C46 C44 C41B . . 109.9(5) ?
C45 C44 C41B . . 113.6(5) ?
C44 C45 H45A . . 109.5 ?
C44 C45 H45B . . 109.5 ?
H45A C45 H45B . . 109.5 ?
C44 C45 H45C . . 109.5 ?
H45A C45 H45C . . 109.5 ?
H45B C45 H45C . . 109.5 ?
C44 C46 Sn2 . . 120.39(15) ?
C44 C46 H46A . . 107.2 ?
Sn2 C46 H46A . . 107.2 ?
C44 C46 H46B . . 107.2 ?
Sn2 C46 H46B . . 107.2 ?
H46A C46 H46B . . 106.9 ?
C44 C47 H47A . . 109.5 ?
C44 C47 H47B . . 109.5 ?
H47A C47 H47B . . 109.5 ?
C44 C47 H47C . . 109.5 ?
H47A C47 H47C . . 109.5 ?
H47B C47 H47C . . 109.5 ?
C49 C48 C53 . . 119.2(3) ?
C49 C48 H48 . . 120.4 ?
C53 C48 H48 . . 120.4 ?
C48 C49 C50 . . 120.8(3) ?
C48 C49 H49 . . 119.6 ?
C50 C49 H49 . . 119.6 ?
C49 C50 C51 . . 121.3(3) ?
C49 C50 H50 . . 119.4 ?
C51 C50 H50 . . 119.4 ?
C50 C51 C52 . . 117.0(2) ?
C50 C51 C54 . . 122.9(2) ?
C52 C51 C54 . . 120.0(2) ?
C53 C52 C51 . . 121.1(3) ?
C53 C52 H52 . . 119.5 ?
C51 C52 H52 . . 119.5 ?
C48 C53 C52 . . 120.6(3) ?
C48 C53 H53 . . 119.7 ?
C52 C53 H53 . . 119.7 ?
C51 C54 C55 . . 112.55(19) ?
C51 C54 C56 . . 110.77(17) ?
C55 C54 C56 . . 108.40(17) ?
C51 C54 C57 . . 108.67(17) ?
C55 C54 C57 . . 108.13(19) ?
C56 C54 C57 . . 108.20(18) ?
C54 C55 H55A . . 109.5 ?
C54 C55 H55B . . 109.5 ?
H55A C55 H55B . . 109.5 ?
C54 C55 H55C . . 109.5 ?
H55A C55 H55C . . 109.5 ?
H55B C55 H55C . . 109.5 ?
C54 C56 Sn2 . . 118.35(14) ?
C54 C56 H56A . . 107.7 ?
Sn2 C56 H56A . . 107.7 ?
C54 C56 H56B . . 107.7 ?
Sn2 C56 H56B . . 107.7 ?
H56A C56 H56B . . 107.1 ?
C54 C57 H57A . . 109.5 ?
C54 C57 H57B . . 109.5 ?
H57A C57 H57B . . 109.5 ?
C54 C57 H57C . . 109.5 ?
H57A C57 H57C . . 109.5 ?
H57B C57 H57C . . 109.5 ?
C59 C58 C63 . . 120.3(4) ?
C59 C58 H58 . . 119.8 ?
C63 C58 H58 . . 119.8 ?
C58 C59 C60 . . 120.3(4) ?
C58 C59 H59 . . 119.9 ?
C60 C59 H59 . . 119.9 ?
C61 C60 C59 . . 121.2(3) ?
C61 C60 H60 . . 119.4 ?
C59 C60 H60 . . 119.4 ?
C60 C61 C62 . . 116.3(3) ?
C60 C61 C64 . . 123.0(3) ?
C62 C61 C64 . . 120.7(3) ?
C63 C62 C61 . . 122.1(3) ?
C63 C62 H62 . . 118.9 ?
C61 C62 H62 . . 118.9 ?
C58 C63 C62 . . 119.6(4) ?
C58 C63 H63 . . 120.2 ?
C62 C63 H63 . . 120.2 ?
C61 C64 C67 . . 108.2(2) ?
C61 C64 C66 . . 111.2(2) ?
C67 C64 C66 . . 108.1(2) ?
C61 C64 C65 . . 112.2(2) ?
C67 C64 C65 . . 109.2(3) ?
C66 C64 C65 . . 107.9(2) ?
C64 C65 H65A . . 109.5 ?
C64 C65 H65B . . 109.5 ?
H65A C65 H65B . . 109.5 ?
C64 C65 H65C . . 109.5 ?
H65A C65 H65C . . 109.5 ?
H65B C65 H65C . . 109.5 ?
C64 C66 Sn2 . . 118.38(15) ?
C64 C66 H66A . . 107.7 ?
Sn2 C66 H66A . . 107.7 ?
C64 C66 H66B . . 107.7 ?
Sn2 C66 H66B . . 107.7 ?
H66A C66 H66B . . 107.1 ?
C64 C67 H67A . . 109.5 ?
C64 C67 H67B . . 109.5 ?
H67A C67 H67B . . 109.5 ?
C64 C67 H67C . . 109.5 ?
H67A C67 H67C . . 109.5 ?
H67B C67 H67C . . 109.5 ?
O4 C68 O3 . . 123.7(2) ?
O4 C68 C69 . . 121.73(19) ?
O3 C68 C69 . . 114.57(18) ?
C70 C69 C74 . . 120.0 ?
C70 C69 C68 . . 120.91(13) ?
C74 C69 C68 . . 119.04(13) ?
C71 C70 C69 . . 120.0 ?
C71 C70 H70 . . 120.0 ?
C69 C70 H70 . . 120.0 ?
C72 C71 C70 . . 120.0 ?
C72 C71 H71 . . 120.0 ?
C70 C71 H71 . . 120.0 ?
C71 C72 C73 . . 120.0 ?
C71 C72 Cl2 . . 118.97(14) ?
C73 C72 Cl2 . . 121.01(14) ?
C74 C73 C72 . . 120.0 ?
C74 C73 H73 . . 120.0 ?
C72 C73 H73 . . 120.0 ?
C73 C74 C69 . . 120.0 ?
C73 C74 H74 . . 120.0 ?
C69 C74 H74 . . 120.0 ?

loop_
_geom_bond_atom_site_label_1
_geom_bond_atom_site_label_2
_geom_bond_site_symmetry_2
_geom_bond_distance
_geom_bond_publ_flag
Sn1 O2 . 2.0869(14) ?
Sn1 C20 . 2.149(2) ?
Sn1 C29 . 2.153(2) ?
Sn1 C10 . 2.153(2) ?
Cl1 C35 . 1.742(2) ?
O1 C31 . 1.213(3) ?
O2 C31 . 1.305(2) ?
C1 C2 . 1.358(4) ?
C1 C6 . 1.363(4) ?
C1 H1 . 0.9300 ?
C2 C3 . 1.382(3) ?
C2 H2 . 0.9300 ?
C3 C4 . 1.387(3) ?
C3 H3 . 0.9300 ?
C4 C5 . 1.391(3) ?
C4 C7 . 1.527(3) ?
C5 C6 . 1.377(3) ?
C5 H5 . 0.9300 ?
C6 H6 . 0.9300 ?
C7 C9 . 1.536(3) ?
C7 C8 . 1.545(3) ?
C7 C10 . 1.548(3) ?
C8 H8A . 0.9600 ?
C8 H8B . 0.9600 ?
C8 H8C . 0.9600 ?
C9 H9A . 0.9600 ?
C9 H9B . 0.9600 ?
C9 H9C . 0.9600 ?
C10 H10A . 0.9700 ?
C10 H10B . 0.9700 ?
C11 C16 . 1.337(6) ?
C11 C12 . 1.346(5) ?
C11 H11 . 0.9300 ?
C12 C13 . 1.394(4) ?
C12 H12 . 0.9300 ?
C13 C14 . 1.372(3) ?
C13 H13 . 0.9300 ?
C14 C15 . 1.378(3) ?
C14 C17 . 1.522(3) ?
C15 C16 . 1.392(5) ?
C15 H15 . 0.9300 ?
C16 H16 . 0.9300 ?
C17 C19 . 1.532(3) ?
C17 C18 . 1.536(3) ?
C17 C20 . 1.543(3) ?
C18 H18A . 0.9600 ?
C18 H18B . 0.9600 ?
C18 H18C . 0.9600 ?
C19 H19A . 0.9600 ?
C19 H19B . 0.9600 ?
C19 H19C . 0.9600 ?
C20 H20A . 0.9700 ?
C20 H20B . 0.9700 ?
C21 C26 . 1.348(5) ?
C21 C22 . 1.358(5) ?
C21 H21 . 0.9300 ?
C22 C23 . 1.392(4) ?
C22 H22 . 0.9300 ?
C23 C24 . 1.380(3) ?
C23 H23 . 0.9300 ?
C24 C25 . 1.392(3) ?
C24 C27 . 1.522(3) ?
C25 C26 . 1.382(4) ?
C25 H25 . 0.9300 ?
C26 H26 . 0.9300 ?
C27 C30 . 1.530(4) ?
C27 C29 . 1.544(3) ?
C27 C28 . 1.553(3) ?
C28 H28A . 0.9600 ?
C28 H28B . 0.9600 ?
C28 H28C . 0.9600 ?
C29 H29A . 0.9700 ?
C29 H29B . 0.9700 ?
C30 H30A . 0.9600 ?
C30 H30B . 0.9600 ?
C30 H30C . 0.9600 ?
C31 C32 . 1.502(3) ?
C32 C37 . 1.380(3) ?
C32 C33 . 1.388(3) ?
C33 C34 . 1.382(3) ?
C33 H33 . 0.9300 ?
C34 C35 . 1.370(3) ?
C34 H34 . 0.9300 ?
C35 C36 . 1.373(3) ?
C36 C37 . 1.384(3) ?
C36 H36 . 0.9300 ?
C37 H37 . 0.9300 ?
Sn2 O3 . 2.0711(15) ?
Sn2 C56 . 2.150(2) ?
Sn2 C66 . 2.153(2) ?
Sn2 C46 . 2.161(2) ?
Cl2 C72 . 1.7144(14) ?
O3 C68 . 1.305(2) ?
O4 C68 . 1.214(3) ?
C38 C39 . 1.3900 ?
C38 C43 . 1.3900 ?
C38 H38 . 0.9300 ?
C39 C40 . 1.3900 ?
C39 H39 . 0.9300 ?
C40 C41 . 1.3900 ?
C40 H40 . 0.9300 ?
C41 C42 . 1.3900 ?
C41 C44 . 1.510(6) ?
C42 C43 . 1.3900 ?
C42 H42 . 0.9300 ?
C43 H43 . 0.9300 ?
C38B C39B . 1.3900 ?
C38B C43B . 1.3900 ?
C38B H38B . 0.9300 ?
C39B C40B . 1.3900 ?
C39B H39B . 0.9300 ?
C40B C41B . 1.3900 ?
C40B H40B . 0.9300 ?
C41B C42B . 1.3900 ?
C41B C44 . 1.576(8) ?
C42B C43B . 1.3900 ?
C42B H42B . 0.9300 ?
C43B H43B . 0.9300 ?
C44 C47 . 1.518(3) ?
C44 C46 . 1.545(3) ?
C44 C45 . 1.550(3) ?
C45 H45A . 0.9600 ?
C45 H45B . 0.9600 ?
C45 H45C . 0.9600 ?
C46 H46A . 0.9700 ?
C46 H46B . 0.9700 ?
C47 H47A . 0.9600 ?
C47 H47B . 0.9600 ?
C47 H47C . 0.9600 ?
C48 C49 . 1.359(4) ?
C48 C53 . 1.370(4) ?
C48 H48 . 0.9300 ?
C49 C50 . 1.385(4) ?
C49 H49 . 0.9300 ?
C50 C51 . 1.386(3) ?
C50 H50 . 0.9300 ?
C51 C52 . 1.392(3) ?
C51 C54 . 1.529(3) ?
C52 C53 . 1.386(3) ?
C52 H52 . 0.9300 ?
C53 H53 . 0.9300 ?
C54 C55 . 1.530(3) ?
C54 C56 . 1.543(3) ?
C54 C57 . 1.543(3) ?
C55 H55A . 0.9600 ?
C55 H55B . 0.9600 ?
C55 H55C . 0.9600 ?
C56 H56A . 0.9700 ?
C56 H56B . 0.9700 ?
C57 H57A . 0.9600 ?
C57 H57B . 0.9600 ?
C57 H57C . 0.9600 ?
C58 C59 . 1.340(6) ?
C58 C63 . 1.358(6) ?
C58 H58 . 0.9300 ?
C59 C60 . 1.398(5) ?
C59 H59 . 0.9300 ?
C60 C61 . 1.377(4) ?
C60 H60 . 0.9300 ?
C61 C62 . 1.386(4) ?
C61 C64 . 1.526(4) ?
C62 C63 . 1.379(5) ?
C62 H62 . 0.9300 ?
C63 H63 . 0.9300 ?
C64 C67 . 1.539(4) ?
C64 C66 . 1.541(3) ?
C64 C65 . 1.542(4) ?
C65 H65A . 0.9600 ?
C65 H65B . 0.9600 ?
C65 H65C . 0.9600 ?
C66 H66A . 0.9700 ?
C66 H66B . 0.9700 ?
C67 H67A . 0.9600 ?
C67 H67B . 0.9600 ?
C67 H67C . 0.9600 ?
C68 C69 . 1.489(2) ?
C69 C70 . 1.3900 ?
C69 C74 . 1.3900 ?
C70 C71 . 1.3900 ?
C70 H70 . 0.9300 ?
C71 C72 . 1.3900 ?
C71 H71 . 0.9300 ?
C72 C73 . 1.3900 ?
C73 C74 . 1.3900 ?
C73 H73 . 0.9300 ?
C74 H74 . 0.9300 ?

loop_
_geom_torsion_atom_site_label_1
_geom_torsion_atom_site_label_2
_geom_torsion_atom_site_label_3
_geom_torsion_atom_site_label_4
_geom_torsion_site_symmetry_1
_geom_torsion_site_symmetry_2
_geom_torsion_site_symmetry_3
_geom_torsion_site_symmetry_4
_geom_torsion
_geom_torsion_publ_flag
C20 Sn1 O2 C31 . . . . -59.08(17) ?
C29 Sn1 O2 C31 . . . . -179.79(15) ?
C10 Sn1 O2 C31 . . . . 64.41(16) ?
C6 C1 C2 C3 . . . . -0.3(5) ?
C1 C2 C3 C4 . . . . 0.7(4) ?
C2 C3 C4 C5 . . . . -0.7(3) ?
C2 C3 C4 C7 . . . . -180.0(2) ?
C3 C4 C5 C6 . . . . 0.2(4) ?
C7 C4 C5 C6 . . . . 179.6(2) ?
C2 C1 C6 C5 . . . . -0.1(5) ?
C4 C5 C6 C1 . . . . 0.1(4) ?
C3 C4 C7 C9 . . . . -14.2(3) ?
C5 C4 C7 C9 . . . . 166.5(2) ?
C3 C4 C7 C8 . . . . 105.0(2) ?
C5 C4 C7 C8 . . . . -74.2(3) ?
C3 C4 C7 C10 . . . . -136.3(2) ?
C5 C4 C7 C10 . . . . 44.4(3) ?
C4 C7 C10 Sn1 . . . . 61.6(2) ?
C9 C7 C10 Sn1 . . . . -62.7(2) ?
C8 C7 C10 Sn1 . . . . -179.66(16) ?
O2 Sn1 C10 C7 . . . . 80.87(16) ?
C20 Sn1 C10 C7 . . . . -164.65(14) ?
C29 Sn1 C10 C7 . . . . -26.05(18) ?
C16 C11 C12 C13 . . . . 0.0(6) ?
C11 C12 C13 C14 . . . . -0.1(5) ?
C12 C13 C14 C15 . . . . 0.0(4) ?
C12 C13 C14 C17 . . . . 177.8(3) ?
C13 C14 C15 C16 . . . . 0.1(4) ?
C17 C14 C15 C16 . . . . -177.7(3) ?
C12 C11 C16 C15 . . . . 0.1(6) ?
C14 C15 C16 C11 . . . . -0.1(5) ?
C13 C14 C17 C19 . . . . 164.4(2) ?
C15 C14 C17 C19 . . . . -18.0(3) ?
C13 C14 C17 C18 . . . . -76.2(3) ?
C15 C14 C17 C18 . . . . 101.5(3) ?
C13 C14 C17 C20 . . . . 42.2(3) ?
C15 C14 C17 C20 . . . . -140.1(2) ?
C14 C17 C20 Sn1 . . . . 53.8(2) ?
C19 C17 C20 Sn1 . . . . -70.3(2) ?
C18 C17 C20 Sn1 . . . . 172.01(16) ?
O2 Sn1 C20 C17 . . . . 133.45(16) ?
C29 Sn1 C20 C17 . . . . -117.26(17) ?
C10 Sn1 C20 C17 . . . . 19.6(2) ?
C26 C21 C22 C23 . . . . -0.2(5) ?
C21 C22 C23 C24 . . . . 0.9(4) ?
C22 C23 C24 C25 . . . . -1.1(4) ?
C22 C23 C24 C27 . . . . 179.6(2) ?
C23 C24 C25 C26 . . . . 0.6(3) ?
C27 C24 C25 C26 . . . . 179.9(2) ?
C22 C21 C26 C25 . . . . -0.3(5) ?
C24 C25 C26 C21 . . . . 0.1(4) ?
C23 C24 C27 C30 . . . . -170.9(2) ?
C25 C24 C27 C30 . . . . 9.9(3) ?
C23 C24 C27 C29 . . . . 66.5(3) ?
C25 C24 C27 C29 . . . . -112.7(2) ?
C23 C24 C27 C28 . . . . -51.2(3) ?
C25 C24 C27 C28 . . . . 129.6(2) ?
C24 C27 C29 Sn1 . . . . 56.8(3) ?
C30 C27 C29 Sn1 . . . . -67.7(3) ?
C28 C27 C29 Sn1 . . . . 175.97(18) ?
O2 Sn1 C29 C27 . . . . 58.4(2) ?
C20 Sn1 C29 C27 . . . . -53.5(2) ?
C10 Sn1 C29 C27 . . . . 167.32(17) ?
Sn1 O2 C31 O1 . . . . 1.4(3) ?
Sn1 O2 C31 C32 . . . . -177.74(14) ?
O1 C31 C32 C37 . . . . -175.2(2) ?
O2 C31 C32 C37 . . . . 4.0(3) ?
O1 C31 C32 C33 . . . . 3.2(3) ?
O2 C31 C32 C33 . . . . -177.7(2) ?
C37 C32 C33 C34 . . . . 0.2(4) ?
C31 C32 C33 C34 . . . . -178.2(2) ?
C32 C33 C34 C35 . . . . 0.9(4) ?
C33 C34 C35 C36 . . . . -1.2(4) ?
C33 C34 C35 Cl1 . . . . 178.6(2) ?
C34 C35 C36 C37 . . . . 0.4(4) ?
Cl1 C35 C36 C37 . . . . -179.38(18) ?
C33 C32 C37 C36 . . . . -1.0(3) ?
C31 C32 C37 C36 . . . . 177.4(2) ?
C35 C36 C37 C32 . . . . 0.7(3) ?
C56 Sn2 O3 C68 . . . . 64.39(15) ?
C66 Sn2 O3 C68 . . . . -59.10(16) ?
C46 Sn2 O3 C68 . . . . -178.52(15) ?
C43 C38 C39 C40 . . . . 0.0 ?
C38 C39 C40 C41 . . . . 0.0 ?
C39 C40 C41 C42 . . . . 0.0 ?
C39 C40 C41 C44 . . . . 176.9(9) ?
C40 C41 C42 C43 . . . . 0.0 ?
C44 C41 C42 C43 . . . . -176.7(10) ?
C41 C42 C43 C38 . . . . 0.0 ?
C39 C38 C43 C42 . . . . 0.0 ?
C43B C38B C39B C40B . . . . 0.0 ?
C38B C39B C40B C41B . . . . 0.0 ?
C39B C40B C41B C42B . . . . 0.0 ?
C39B C40B C41B C44 . . . . -180.0(9) ?
C40B C41B C42B C43B . . . . 0.0 ?
C44 C41B C42B C43B . . . . 180.0(9) ?
C41B C42B C43B C38B . . . . 0.0 ?
C39B C38B C43B C42B . . . . 0.0 ?
C40 C41 C44 C47 . . . . 173.6(4) ?
C42 C41 C44 C47 . . . . -9.7(9) ?
C40 C41 C44 C46 . . . . -60.5(6) ?
C42 C41 C44 C46 . . . . 116.2(6) ?
C40 C41 C44 C45 . . . . 55.2(6) ?
C42 C41 C44 C45 . . . . -128.0(6) ?
C40 C41 C44 C41B . . . . -157(5) ?
C42 C41 C44 C41B . . . . 20(5) ?
C42B C41B C44 C41 . . . . -161(5) ?
C40B C41B C44 C41 . . . . 19(5) ?
C42B C41B C44 C47 . . . . -7.6(6) ?
C40B C41B C44 C47 . . . . 172.4(5) ?
C42B C41B C44 C46 . . . . 112.4(5) ?
C40B C41B C44 C46 . . . . -67.7(7) ?
C42B C41B C44 C45 . . . . -126.2(4) ?
C40B C41B C44 C45 . . . . 53.8(7) ?
C41 C44 C46 Sn2 . . . . -60.3(5) ?
C47 C44 C46 Sn2 . . . . 70.8(3) ?
C45 C44 C46 Sn2 . . . . -173.79(19) ?
C41B C44 C46 Sn2 . . . . -49.2(5) ?
O3 Sn2 C46 C44 . . . . -40.3(2) ?
C56 Sn2 C46 C44 . . . . 65.0(2) ?
C66 Sn2 C46 C44 . . . . -152.14(18) ?
C53 C48 C49 C50 . . . . 1.5(4) ?
C48 C49 C50 C51 . . . . 0.1(4) ?
C49 C50 C51 C52 . . . . -1.6(4) ?
C49 C50 C51 C54 . . . . 178.8(2) ?
C50 C51 C52 C53 . . . . 1.6(3) ?
C54 C51 C52 C53 . . . . -178.8(2) ?
C49 C48 C53 C52 . . . . -1.5(4) ?
C51 C52 C53 C48 . . . . -0.1(4) ?
C50 C51 C54 C55 . . . . -9.5(3) ?
C52 C51 C54 C55 . . . . 170.8(2) ?
C50 C51 C54 C56 . . . . -131.1(2) ?
C52 C51 C54 C56 . . . . 49.3(3) ?
C50 C51 C54 C57 . . . . 110.2(2) ?
C52 C51 C54 C57 . . . . -69.4(3) ?
C51 C54 C56 Sn2 . . . . 62.7(2) ?
C55 C54 C56 Sn2 . . . . -61.3(2) ?
C57 C54 C56 Sn2 . . . . -178.29(14) ?
O3 Sn2 C56 C54 . . . . -157.89(15) ?
C66 Sn2 C56 C54 . . . . -45.84(19) ?
C46 Sn2 C56 C54 . . . . 95.12(16) ?
C63 C58 C59 C60 . . . . 1.8(6) ?
C58 C59 C60 C61 . . . . -0.7(6) ?
C59 C60 C61 C62 . . . . -1.3(4) ?
C59 C60 C61 C64 . . . . 178.6(3) ?
C60 C61 C62 C63 . . . . 2.3(5) ?
C64 C61 C62 C63 . . . . -177.6(3) ?
C59 C58 C63 C62 . . . . -0.8(6) ?
C61 C62 C63 C58 . . . . -1.3(6) ?
C60 C61 C64 C67 . . . . 102.1(3) ?
C62 C61 C64 C67 . . . . -77.9(3) ?
C60 C61 C64 C66 . . . . -139.3(3) ?
C62 C61 C64 C66 . . . . 40.6(3) ?
C60 C61 C64 C65 . . . . -18.4(3) ?
C62 C61 C64 C65 . . . . 161.6(3) ?
C61 C64 C66 Sn2 . . . . 54.9(3) ?
C67 C64 C66 Sn2 . . . . 173.4(2) ?
C65 C64 C66 Sn2 . . . . -68.5(3) ?
O3 Sn2 C66 C64 . . . . -120.47(19) ?
C56 Sn2 C66 C64 . . . . 130.46(19) ?
C46 Sn2 C66 C64 . . . . -10.3(2) ?
Sn2 O3 C68 O4 . . . . 5.3(3) ?
Sn2 O3 C68 C69 . . . . -174.14(12) ?
O4 C68 C69 C70 . . . . -178.03(17) ?
O3 C68 C69 C70 . . . . 1.5(2) ?
O4 C68 C69 C74 . . . . -0.5(3) ?
O3 C68 C69 C74 . . . . 179.02(14) ?
C74 C69 C70 C71 . . . . 0.0 ?
C68 C69 C70 C71 . . . . 177.53(17) ?
C69 C70 C71 C72 . . . . 0.0 ?
C70 C71 C72 C73 . . . . 0.0 ?
C70 C71 C72 Cl2 . . . . -178.37(15) ?
C71 C72 C73 C74 . . . . 0.0 ?
Cl2 C72 C73 C74 . . . . 178.34(15) ?
C72 C73 C74 C69 . . . . 0.0 ?
C70 C69 C74 C73 . . . . 0.0 ?
C68 C69 C74 C73 . . . . -177.58(16) ?
